data_2202101
loop_
_publ_author_name
'A. Jeyabharathi'
'M. N. Ponnuswamy'
'S. Manikandan'
'R. Raghunathan'

_publ_section_title Spiro[3-(4-chlorophenyl)-4-(4-methylphenyl)-4,5-dihydroisoxazole-5,3'-flavan-4'-one]
_journal_issue 2
_journal_name_full 'Acta Crystallographica Section E'
_journal_page_first o240
_journal_page_last o241
_journal_paper_doi 10.1107/S1600536803001399
_journal_volume 59
_journal_year 2003
_chemical_formula_iupac 'C30 H22 Cl N O3'
_chemical_formula_moiety 'C30 H22 Cl N O3'
_chemical_formula_sum 'C30 H22 Cl N O3'
_chemical_formula_weight 479.94
_chemical_name_systematic
;
Spiro[3-(4-chlorophenyl)-4-(4-methylphenyl)-4,5-dihydroisoxazole-5,3'-
flavan-4'-one]
;
_space_group_IT_number 14
_symmetry_cell_setting monoclinic
_symmetry_space_group_name_Hall '-P 2yn'
_symmetry_space_group_name_H-M 'P 1 21/n 1'
_atom_sites_solution_hydrogens geom
_atom_sites_solution_primary direct
_atom_sites_solution_secondary difmap
_audit_creation_method SHELXL-97
_cell_angle_alpha 90.00
_cell_angle_beta 99.809(13)
_cell_angle_gamma 90.00
_cell_formula_units_Z 4
_cell_length_a 14.139(2)
_cell_length_b 10.939(2)
_cell_length_c 16.139(3)
_cell_measurement_reflns_used 25
_cell_measurement_temperature 293(2)
_cell_measurement_theta_max 25
_cell_measurement_theta_min 14
_cell_volume 2459.7(7)
_computing_cell_refinement 'SDP (Frenz, 1978)'
_computing_data_collection 'CAD-4 Software (Enraf-Nonius, 1989)'
_computing_data_reduction 'XCAD-4 (Harms & Wocadlo, 1995)'
_computing_molecular_graphics 'ZORTEP (Zsolnai, 1997)'
_computing_publication_material 'PARST97 (Nardelli, 1995) and PLATON (Spek, 1998)'
_computing_structure_refinement 'SHELXL97 (Sheldrick, 1997)'
_computing_structure_solution 'SHELXS97 (Sheldrick, 1997)'
_diffrn_ambient_temperature 293(2)
_diffrn_measured_fraction_theta_full 0.947
_diffrn_measured_fraction_theta_max 0.947
_diffrn_measurement_device_type 'Enraf-Nonius CAD-4'
_diffrn_measurement_method \w--2\q
_diffrn_radiation_monochromator graphite
_diffrn_radiation_source 'fine-focus sealed tube'
_diffrn_radiation_type CuK\a
_diffrn_radiation_wavelength 1.5418
_diffrn_reflns_av_R_equivalents 0.0280
_diffrn_reflns_av_sigmaI/netI 0.0610
_diffrn_reflns_limit_h_max 17
_diffrn_reflns_limit_h_min 0
_diffrn_reflns_limit_k_max 13
_diffrn_reflns_limit_k_min 0
_diffrn_reflns_limit_l_max 19
_diffrn_reflns_limit_l_min -19
_diffrn_reflns_number 5076
_diffrn_reflns_theta_full 72.43
_diffrn_reflns_theta_max 72.43
_diffrn_reflns_theta_min 3.85
_diffrn_standards_decay_% <0.1
_diffrn_standards_interval_count 200
_diffrn_standards_interval_time 120
_diffrn_standards_number 3
_exptl_absorpt_coefficient_mu 1.632
_exptl_absorpt_correction_T_max 0.849
_exptl_absorpt_correction_T_min 0.711
_exptl_absorpt_correction_type '\y scan'
_exptl_absorpt_process_details '(North et al., 1968)'
_exptl_crystal_colour colourless
_exptl_crystal_density_diffrn 1.296
_exptl_crystal_density_method 'not measured'
_exptl_crystal_description needle
_exptl_crystal_F_000 1000
_exptl_crystal_size_max 0.175
_exptl_crystal_size_mid 0.165
_exptl_crystal_size_min 0.10
_refine_diff_density_max 0.297
_refine_diff_density_min -0.268
_refine_ls_extinction_coef 0.00123(18)
_refine_ls_extinction_expression Fc^*^=kFc[1+0.001xFc^2^\l^3^/sin(2\q)]^-1/4^
_refine_ls_extinction_method SHELXL97
_refine_ls_goodness_of_fit_ref 0.981
_refine_ls_hydrogen_treatment constr
_refine_ls_matrix_type full
_refine_ls_number_parameters 317
_refine_ls_number_reflns 4874
_refine_ls_number_restraints 0
_refine_ls_restrained_S_all 0.981
_refine_ls_R_factor_all 0.1270
_refine_ls_R_factor_gt 0.0468
_refine_ls_shift/su_max <0.001
_refine_ls_shift/su_mean 0.000
_refine_ls_structure_factor_coef Fsqd
_refine_ls_weighting_details 'w = 1/[\s^2^(Fo^2^)+(0.0767P)^2^] where P = (Fo^2^+2Fc^2^)/3'
_refine_ls_weighting_scheme calc
_refine_ls_wR_factor_gt 0.1184
_refine_ls_wR_factor_ref 0.1484
_reflns_number_gt 2453
_reflns_number_total 4874
_reflns_threshold_expression I>2\s(I)
_cod_data_source_file ob6203.cif
_cod_data_source_block I
_cod_original_cell_volume 2459.8(8)
_cod_original_sg_symbol_H-M 'P 21/n'
_cod_database_code 2202101
_cod_database_fobs_code 2202101

loop_
_symmetry_equiv_pos_as_xyz
'x, y, z'
'-x+1/2, y+1/2, -z+1/2'
'-x, -y, -z'
'x-1/2, -y-1/2, z-1/2'

loop_
_atom_site_label
_atom_site_fract_x
_atom_site_fract_y
_atom_site_fract_z
_atom_site_U_iso_or_equiv
_atom_site_adp_type
_atom_site_calc_flag
_atom_site_refinement_flags
_atom_site_occupancy
_atom_site_disorder_assembly
_atom_site_disorder_group
_atom_site_type_symbol
Cl1 0.48394(7) 0.22331(13) 0.11159(9) 0.1291(5) Uani d . 1 . . Cl
O1 0.97704(12) 0.13999(16) -0.06583(11) 0.0485(4) Uani d . 1 . . O
N2 0.87833(15) 0.14080(19) -0.05983(13) 0.0485(5) Uani d . 1 . . N
C3 0.86503(16) 0.2111(2) 0.00077(15) 0.0418(6) Uani d . 1 . . C
C4 0.95543(16) 0.2687(2) 0.04871(15) 0.0394(5) Uani d . 1 . . C
H4 0.9480 0.3578 0.0491 0.047 Uiso calc R 1 . . H
C5 1.02670(16) 0.2337(2) -0.00926(14) 0.0380(5) Uani d . 1 . . C
O1' 1.17522(12) 0.13481(16) -0.03153(11) 0.0513(5) Uani d . 1 . . O
C2' 1.12083(17) 0.1750(2) 0.03241(15) 0.0434(6) Uani d . 1 . . C
H2' 1.1035 0.1010 0.0606 0.052 Uiso calc R 1 . . H
C4' 1.04242(18) 0.3332(2) -0.07147(15) 0.0441(6) Uani d . 1 . . C
C5' 1.12448(19) 0.3144(2) -0.11481(16) 0.0475(6) Uani d . 1 . . C
C6' 1.18628(18) 0.2167(3) -0.09311(16) 0.0485(6) Uani d . 1 . . C
O7' 0.98721(14) 0.41935(17) -0.08601(12) 0.0621(5) Uani d . 1 . . O
C6 0.97565(15) 0.2215(2) 0.13861(14) 0.0389(5) Uani d . 1 . . C
C7 0.95756(17) 0.1020(2) 0.15689(15) 0.0447(6) Uani d . 1 . . C
H7 0.9316 0.0495 0.1136 0.054 Uiso calc R 1 . . H
C8 0.97733(19) 0.0582(3) 0.23868(16) 0.0532(7) Uani d . 1 . . C
H8 0.9646 -0.0231 0.2497 0.064 Uiso calc R 1 . . H
C9 1.01606(19) 0.1351(3) 0.30439(16) 0.0557(7) Uani d . 1 . . C
C10 1.03466(19) 0.2546(3) 0.28580(17) 0.0574(7) Uani d . 1 . . C
H10 1.0613 0.3071 0.3289 0.069 Uiso calc R 1 . . H
C11 1.01456(17) 0.2980(3) 0.20450(16) 0.0490(6) Uani d . 1 . . C
H11 1.0272 0.3793 0.1936 0.059 Uiso calc R 1 . . H
C12 0.76942(17) 0.2185(3) 0.02463(16) 0.0482(6) Uani d . 1 . . C
C13 0.74637(19) 0.3115(3) 0.07519(17) 0.0596(8) Uani d . 1 . . C
H13 0.7909 0.3731 0.0920 0.072 Uiso calc R 1 . . H
C14 0.6577(2) 0.3149(3) 0.1015(2) 0.0740(9) Uani d . 1 . . C
H14 0.6423 0.3787 0.1348 0.089 Uiso calc R 1 . . H
C15 0.5936(2) 0.2231(4) 0.0775(2) 0.0761(10) Uani d . 1 . . C
C16 0.6147(2) 0.1305(3) 0.0273(3) 0.0830(11) Uani d . 1 . . C
H16 0.5700 0.0691 0.0110 0.100 Uiso calc R 1 . . H
C17 0.7028(2) 0.1276(3) 0.0002(2) 0.0663(8) Uani d . 1 . . C
H17 0.7169 0.0645 -0.0344 0.080 Uiso calc R 1 . . H
C18 1.2625(2) 0.1971(3) -0.13522(18) 0.0651(8) Uani d . 1 . . C
H18 1.3039 0.1316 -0.1204 0.078 Uiso calc R 1 . . H
C19 1.2766(2) 0.2736(4) -0.1983(2) 0.0755(9) Uani d . 1 . . C
H19 1.3271 0.2591 -0.2271 0.091 Uiso calc R 1 . . H
C20 1.2169(2) 0.3731(3) -0.2203(2) 0.0763(10) Uani d . 1 . . C
H20 1.2284 0.4264 -0.2623 0.092 Uiso calc R 1 . . H
C21 1.1408(2) 0.3920(3) -0.17953(17) 0.0621(8) Uani d . 1 . . C
H21 1.0996 0.4573 -0.1952 0.074 Uiso calc R 1 . . H
C22 1.18460(17) 0.2495(2) 0.09834(15) 0.0431(6) Uani d . 1 . . C
C23 1.24024(19) 0.1861(3) 0.16340(17) 0.0601(8) Uani d . 1 . . C
H23 1.2373 0.1012 0.1648 0.072 Uiso calc R 1 . . H
C24 1.3003(2) 0.2486(4) 0.22648(19) 0.0758(10) Uani d . 1 . . C
H24 1.3372 0.2055 0.2701 0.091 Uiso calc R 1 . . H
C25 1.3053(2) 0.3729(4) 0.2243(2) 0.0768(10) Uani d . 1 . . C
H25 1.3455 0.4146 0.2667 0.092 Uiso calc R 1 . . H
C26 1.2513(2) 0.4369(3) 0.1600(2) 0.0717(9) Uani d . 1 . . C
H26 1.2552 0.5217 0.1585 0.086 Uiso calc R 1 . . H
C27 1.1908(2) 0.3751(3) 0.09715(18) 0.0558(7) Uani d . 1 . . C
H27 1.1540 0.4188 0.0538 0.067 Uiso calc R 1 . . H
C28 1.0350(3) 0.0892(4) 0.39421(18) 0.0894(11) Uani d . 1 . . C
H28A 1.0179 0.0043 0.3952 0.134 Uiso calc R 1 . . H
H28B 0.9973 0.1353 0.4273 0.134 Uiso calc R 1 . . H
H28C 1.1019 0.0988 0.4171 0.134 Uiso calc R 1 . . H

loop_
_atom_site_aniso_label
_atom_site_aniso_U_11
_atom_site_aniso_U_22
_atom_site_aniso_U_33
_atom_site_aniso_U_12
_atom_site_aniso_U_13
_atom_site_aniso_U_23
Cl1 0.0696(6) 0.1606(12) 0.1727(12) 0.0128(7) 0.0649(7) 0.0286(9)
O1 0.0499(10) 0.0450(11) 0.0518(10) -0.0016(8) 0.0121(8) -0.0134(8)
N2 0.0457(12) 0.0498(14) 0.0489(13) -0.0005(11) 0.0046(10) -0.0032(10)
C3 0.0441(13) 0.0410(14) 0.0399(13) 0.0024(11) 0.0055(10) -0.0016(11)
C4 0.0411(12) 0.0330(13) 0.0440(13) 0.0033(10) 0.0074(10) -0.0048(11)
C5 0.0417(12) 0.0327(13) 0.0398(12) -0.0001(10) 0.0072(10) -0.0059(10)
O1' 0.0559(11) 0.0477(11) 0.0535(11) 0.0123(9) 0.0185(9) -0.0016(9)
C2' 0.0451(13) 0.0428(15) 0.0440(13) 0.0054(11) 0.0128(11) -0.0016(11)
C4' 0.0537(14) 0.0360(14) 0.0431(14) 0.0019(12) 0.0101(11) -0.0028(11)
C5' 0.0561(15) 0.0454(15) 0.0433(13) -0.0018(13) 0.0151(11) -0.0025(12)
C6' 0.0513(14) 0.0506(16) 0.0450(14) -0.0019(13) 0.0120(11) -0.0075(13)
O7' 0.0758(13) 0.0509(12) 0.0629(12) 0.0205(10) 0.0215(10) 0.0121(10)
C6 0.0387(12) 0.0397(13) 0.0391(12) 0.0019(11) 0.0090(9) -0.0037(11)
C7 0.0473(14) 0.0418(15) 0.0445(14) 0.0002(12) 0.0068(11) -0.0073(12)
C8 0.0597(16) 0.0525(17) 0.0480(15) 0.0046(13) 0.0107(12) 0.0048(13)
C9 0.0549(16) 0.074(2) 0.0374(14) 0.0054(15) 0.0059(12) -0.0015(14)
C10 0.0592(16) 0.066(2) 0.0461(16) -0.0065(15) 0.0067(13) -0.0127(14)
C11 0.0494(14) 0.0512(17) 0.0466(14) -0.0077(13) 0.0087(11) -0.0103(13)
C12 0.0423(13) 0.0537(17) 0.0475(14) 0.0037(12) 0.0042(11) 0.0049(13)
C13 0.0499(15) 0.072(2) 0.0564(17) 0.0047(15) 0.0069(13) -0.0080(16)
C14 0.0614(18) 0.098(3) 0.066(2) 0.0167(19) 0.0213(15) -0.003(2)
C15 0.0538(17) 0.089(3) 0.090(2) 0.0118(18) 0.0270(16) 0.020(2)
C16 0.0504(17) 0.073(2) 0.125(3) -0.0076(17) 0.0145(19) 0.013(2)
C17 0.0484(16) 0.0600(19) 0.090(2) -0.0007(15) 0.0094(15) 0.0017(17)
C18 0.0560(16) 0.080(2) 0.0634(18) 0.0060(16) 0.0227(14) -0.0074(17)
C19 0.0661(19) 0.100(3) 0.067(2) -0.006(2) 0.0332(16) -0.009(2)
C20 0.090(2) 0.083(3) 0.063(2) -0.012(2) 0.0340(18) 0.0069(18)
C21 0.078(2) 0.0568(19) 0.0553(17) -0.0033(16) 0.0214(15) 0.0044(15)
C22 0.0404(12) 0.0449(15) 0.0456(14) 0.0024(11) 0.0120(10) -0.0001(12)
C23 0.0530(16) 0.071(2) 0.0549(17) 0.0058(15) 0.0053(13) 0.0110(15)
C24 0.0596(19) 0.109(3) 0.054(2) 0.0020(19) -0.0047(15) 0.0061(19)
C25 0.0560(19) 0.113(3) 0.059(2) -0.018(2) 0.0037(16) -0.019(2)
C26 0.070(2) 0.072(2) 0.071(2) -0.0204(17) 0.0086(17) -0.0184(18)
C27 0.0581(16) 0.0534(18) 0.0539(16) -0.0023(14) 0.0037(13) -0.0061(14)
C28 0.107(3) 0.112(3) 0.0469(18) 0.001(2) 0.0074(18) 0.0099(19)

loop_
_atom_type_symbol
_atom_type_description
_atom_type_scat_dispersion_real
_atom_type_scat_dispersion_imag
_atom_type_scat_source
C C 0.0181 0.0091 'International Tables Vol C Tables 4.2.6.8 and 6.1.1.4'
H H 0.0000 0.0000 'International Tables Vol C Tables 4.2.6.8 and 6.1.1.4'
N N 0.0311 0.0180 'International Tables Vol C Tables 4.2.6.8 and 6.1.1.4'
O O 0.0492 0.0322 'International Tables Vol C Tables 4.2.6.8 and 6.1.1.4'
Cl Cl 0.3639 0.7018 'International Tables Vol C Tables 4.2.6.8 and 6.1.1.4'

loop_
_geom_angle_atom_site_label_1
_geom_angle_atom_site_label_2
_geom_angle_atom_site_label_3
_geom_angle_site_symmetry_1
_geom_angle
N2 O1 C5 . 109.00(16)
C3 N2 O1 . 109.28(19)
N2 C3 C12 . 119.6(2)
N2 C3 C4 . 114.7(2)
C12 C3 C4 . 125.3(2)
C3 C4 C6 . 110.6(2)
C3 C4 C5 . 99.74(18)
C6 C4 C5 . 117.40(19)
C3 C4 H4 . 109.5
C6 C4 H4 . 109.5
C5 C4 H4 . 109.5
O1 C5 C4' . 101.36(18)
O1 C5 C2' . 105.59(18)
C4' C5 C2' . 112.2(2)
O1 C5 C4 . 105.00(17)
C4' C5 C4 . 114.07(19)
C2' C5 C4 . 116.73(19)
C6' O1' C2' . 117.21(19)
O1' C2' C22 . 109.76(19)
O1' C2' C5 . 109.92(19)
C22 C2' C5 . 117.0(2)
O1' C2' H2' . 106.5
C22 C2' H2' . 106.5
C5 C2' H2' . 106.5
O7' C4' C5' 1 123.2(2)
O7' C4' C5' . 123.2(2)
O7' C4' C5 1 121.2(2)
O7' C4' C5 . 121.2(2)
C5' C4' C5 . 115.5(2)
C6' C5' C21 . 118.7(2)
C6' C5' C4' . 120.2(2)
C21 C5' C4' . 121.1(3)
O1' C6' C18 . 116.8(2)
O1' C6' C5' . 122.9(2)
C18 C6' C5' . 120.3(3)
C7 C6 C11 . 118.2(2)
C7 C6 C4 . 121.1(2)
C11 C6 C4 . 120.7(2)
C6 C7 C8 . 121.2(2)
C6 C7 H7 . 119.4
C8 C7 H7 . 119.4
C7 C8 C9 . 120.4(3)
C7 C8 H8 . 119.8
C9 C8 H8 . 119.8
C10 C9 C8 . 118.2(2)
C10 C9 C28 . 121.0(3)
C8 C9 C28 . 120.8(3)
C11 C10 C9 . 121.2(3)
C11 C10 H10 . 119.4
C9 C10 H10 . 119.4
C10 C11 C6 . 120.8(3)
C10 C11 H11 . 119.6
C6 C11 H11 . 119.6
C13 C12 C17 . 118.8(3)
C13 C12 C3 . 121.1(2)
C17 C12 C3 . 119.9(3)
C12 C13 C14 . 121.1(3)
C12 C13 H13 . 119.4
C14 C13 H13 . 119.4
C15 C14 C13 . 118.9(3)
C15 C14 H14 . 120.5
C13 C14 H14 . 120.5
C16 C15 C14 . 121.0(3)
C16 C15 Cl1 . 119.3(3)
C14 C15 Cl1 . 119.7(3)
C15 C16 C17 . 120.3(3)
C15 C16 H16 . 119.9
C17 C16 H16 . 119.9
C12 C17 C16 . 119.9(3)
C12 C17 H17 . 120.1
C16 C17 H17 . 120.1
C19 C18 C6' . 119.9(3)
C19 C18 H18 . 120.1
C6' C18 H18 . 120.1
C18 C19 C20 . 121.0(3)
C18 C19 H19 . 119.5
C20 C19 H19 . 119.5
C21 C20 C19 . 119.3(3)
C21 C20 H20 . 120.3
C19 C20 H20 . 120.3
C20 C21 C5' . 120.8(3)
C20 C21 H21 . 119.6
C5' C21 H21 . 119.6
C27 C22 C23 . 118.7(3)
C27 C22 C2' . 124.1(2)
C23 C22 C2' . 117.2(2)
C22 C23 C24 . 120.4(3)
C22 C23 H23 . 119.8
C24 C23 H23 . 119.8
C25 C24 C23 . 120.0(3)
C25 C24 H24 . 120.0
C23 C24 H24 . 120.0
C24 C25 C26 . 120.3(3)
C24 C25 H25 . 119.9
C26 C25 H25 . 119.9
C25 C26 C27 . 120.0(3)
C25 C26 H26 . 120.0
C27 C26 H26 . 120.0
C22 C27 C26 . 120.6(3)
C22 C27 H27 . 119.7
C26 C27 H27 . 119.7
C9 C28 H28A . 109.5
C9 C28 H28B . 109.5
H28A C28 H28B . 109.5
C9 C28 H28C . 109.5
H28A C28 H28C . 109.5
H28B C28 H28C . 109.5

loop_
_geom_bond_atom_site_label_1
_geom_bond_atom_site_label_2
_geom_bond_site_symmetry_2
_geom_bond_distance
_geom_bond_publ_flag
Cl1 C15 . 1.732(3) ?
O1 N2 . 1.415(2) y
O1 C5 . 1.469(3) y
N2 C3 . 1.283(3) y
C3 C12 . 1.470(3) ?
C3 C4 . 1.514(3) y
C4 C6 . 1.520(3) ?
C4 C5 . 1.536(3) ?
C4 H4 . 0.9800 ?
C5 C4' . 1.522(3) y
C5 C2' . 1.527(3) y
O1' C6' . 1.366(3) y
O1' C2' . 1.456(3) y
C2' C22 . 1.511(3) ?
C2' H2' . 0.9800 ?
C4' O7' 1 1.221(3) ?
C4' O7' . 1.221(3) y
C4' C5' . 1.468(3) y
C5' C6' . 1.387(4) y
C5' C21 . 1.396(4) ?
C6' C18 . 1.385(4) ?
C6 C7 . 1.374(3) ?
C6 C11 . 1.391(3) ?
C7 C8 . 1.387(3) ?
C7 H7 . 0.9300 ?
C8 C9 . 1.391(4) y
C8 H8 . 0.9300 ?
C9 C10 . 1.377(4) ?
C9 C28 . 1.514(4) ?
C10 C11 . 1.378(4) ?
C10 H10 . 0.9300 ?
C11 H11 . 0.9300 ?
C12 C13 . 1.377(4) ?
C12 C17 . 1.381(4) ?
C13 C14 . 1.391(4) ?
C13 H13 . 0.9300 ?
C14 C15 . 1.363(5) ?
C14 H14 . 0.9300 ?
C15 C16 . 1.361(5) ?
C16 C17 . 1.388(4) ?
C16 H16 . 0.9300 ?
C17 H17 . 0.9300 ?
C18 C19 . 1.359(4) ?
C18 H18 . 0.9300 ?
C19 C20 . 1.385(4) ?
C19 H19 . 0.9300 ?
C20 C21 . 1.369(4) ?
C20 H20 . 0.9300 ?
C21 H21 . 0.9300 ?
C22 C27 . 1.377(4) ?
C22 C23 . 1.386(3) ?
C23 C24 . 1.389(4) ?
C23 H23 . 0.9300 ?
C24 C25 . 1.363(5) ?
C24 H24 . 0.9300 ?
C25 C26 . 1.372(4) ?
C25 H25 . 0.9300 ?
C26 C27 . 1.386(4) ?
C26 H26 . 0.9300 ?
C27 H27 . 0.9300 ?
C28 H28A . 0.9600 ?
C28 H28B . 0.9600 ?
C28 H28C . 0.9600 ?

loop_
_geom_hbond_atom_site_label_D
_geom_hbond_atom_site_label_H
_geom_hbond_atom_site_label_A
_geom_hbond_site_symmetry_A
_geom_hbond_distance_DH
_geom_hbond_distance_HA
_geom_hbond_distance_DA
_geom_hbond_angle_DHA
C4 H4 O7' 1 0.98 2.43 2.824(3) 103
C7 H7 O1' 3_755 0.93 2.72 3.610(3) 160
C2' H2' N2 3_755 0.98 2.66 3.482(3) 142
C4 H4 O7' 3_765 0.98 2.64 3.535(3) 153
C19 H19 Cg(1) 4_554 0.93 2.75 3.597 153

loop_
_geom_torsion_atom_site_label_1
_geom_torsion_atom_site_label_2
_geom_torsion_atom_site_label_3
_geom_torsion_atom_site_label_4
_geom_torsion_site_symmetry_1
_geom_torsion_site_symmetry_4
_geom_torsion
_geom_torsion_publ_flag
C5 O1 N2 C3 . . -8.5(3) y
O1 N2 C3 C12 . . -174.5(2) ?
O1 N2 C3 C4 . . -1.6(3) y
N2 C3 C4 C6 . . -114.2(2) ?
C12 C3 C4 C6 . . 58.2(3) ?
N2 C3 C4 C5 . . 10.1(3) y
C12 C3 C4 C5 . . -177.5(2) ?
N2 O1 C5 C4' . . -104.55(19) ?
N2 O1 C5 C2' . . 138.36(19) ?
N2 O1 C5 C4 . . 14.4(2) y
C3 C4 C5 O1 . . -13.9(2) y
C6 C4 C5 O1 . . 105.5(2) ?
C3 C4 C5 C4' . . 96.2(2) ?
C6 C4 C5 C4' . . -144.4(2) ?
C3 C4 C5 C2' . . -130.4(2) ?
C6 C4 C5 C2' . . -11.0(3) ?
C6' O1' C2' C22 . . -81.4(3) ?
C6' O1' C2' C5 . . 48.6(3) ?
O1 C5 C2' O1' . . 57.4(2) ?
C4' C5 C2' O1' . . -52.2(3) ?
C4 C5 C2' O1' . . 173.57(19) ?
O1 C5 C2' C22 . . -176.59(19) ?
C4' C5 C2' C22 . . 73.9(3) ?
C4 C5 C2' C22 . . -60.4(3) ?
O1 C5 C4' O7' . 1 96.5(3) ?
C2' C5 C4' O7' . 1 -151.3(2) ?
C4 C5 C4' O7' . 1 -15.8(3) ?
O1 C5 C4' O7' . . 96.5(3) ?
C2' C5 C4' O7' . . -151.3(2) ?
C4 C5 C4' O7' . . -15.8(3) ?
O1 C5 C4' C5' . . -80.5(2) ?
C2' C5 C4' C5' . . 31.7(3) ?
C4 C5 C4' C5' . . 167.2(2) ?
O7' C4' C5' C6' 1 . 177.8(2) ?
O7' C4' C5' C6' . . 177.8(2) ?
C5 C4' C5' C6' . . -5.3(3) ?
O7' C4' C5' C21 1 . -3.7(4) ?
O7' C4' C5' C21 . . -3.7(4) ?
C5 C4' C5' C21 . . 173.3(2) ?
C2' O1' C6' C18 . . 158.3(2) ?
C2' O1' C6' C5' . . -22.8(3) ?
C21 C5' C6' O1' . . -179.0(2) ?
C4' C5' C6' O1' . . -0.4(4) ?
C21 C5' C6' C18 . . -0.1(4) ?
C4' C5' C6' C18 . . 178.5(2) ?
C5' C4' O7' O7' . 1 0E1(9) ?
C5 C4' O7' O7' . 1 0E1(9) ?
C3 C4 C6 C7 . . 37.1(3) ?
C5 C4 C6 C7 . . -76.4(3) ?
C3 C4 C6 C11 . . -144.0(2) ?
C5 C4 C6 C11 . . 102.5(3) ?
C11 C6 C7 C8 . . 0.1(4) ?
C4 C6 C7 C8 . . 179.0(2) ?
C6 C7 C8 C9 . . 0.1(4) ?
C7 C8 C9 C10 . . -0.5(4) ?
C7 C8 C9 C28 . . 178.1(3) ?
C8 C9 C10 C11 . . 0.8(4) ?
C28 C9 C10 C11 . . -177.8(3) ?
C9 C10 C11 C6 . . -0.6(4) ?
C7 C6 C11 C10 . . 0.2(4) ?
C4 C6 C11 C10 . . -178.7(2) ?
N2 C3 C12 C13 . . -165.1(3) ?
C4 C3 C12 C13 . . 22.8(4) ?
N2 C3 C12 C17 . . 18.6(4) ?
C4 C3 C12 C17 . . -153.5(3) ?
C17 C12 C13 C14 . . -0.1(4) ?
C3 C12 C13 C14 . . -176.5(3) ?
C12 C13 C14 C15 . . 1.1(5) ?
C13 C14 C15 C16 . . -1.3(5) ?
C13 C14 C15 Cl1 . . 178.4(2) ?
C14 C15 C16 C17 . . 0.7(6) ?
Cl1 C15 C16 C17 . . -179.1(3) ?
C13 C12 C17 C16 . . -0.6(4) ?
C3 C12 C17 C16 . . 175.9(3) ?
C15 C16 C17 C12 . . 0.3(5) ?
O1' C6' C18 C19 . . 178.7(3) ?
C5' C6' C18 C19 . . -0.2(4) ?
C6' C18 C19 C20 . . 1.3(5) ?
C18 C19 C20 C21 . . -2.1(5) ?
C19 C20 C21 C5' . . 1.8(5) ?
C6' C5' C21 C20 . . -0.7(4) ?
C4' C5' C21 C20 . . -179.3(3) ?
O1' C2' C22 C27 . . 94.4(3) ?
C5 C2' C22 C27 . . -31.8(3) ?
O1' C2' C22 C23 . . -85.3(3) ?
C5 C2' C22 C23 . . 148.6(2) y
C27 C22 C23 C24 . . 0.6(4) ?
C2' C22 C23 C24 . . -179.8(2) ?
C22 C23 C24 C25 . . -0.4(5) ?
C23 C24 C25 C26 . . -0.1(5) ?
C24 C25 C26 C27 . . 0.5(5) ?
C23 C22 C27 C26 . . -0.2(4) ?
C2' C22 C27 C26 . . -179.9(2) ?
C25 C26 C27 C22 . . -0.3(4) ?
